data_7206499
loop_
_publ_author_name
'Ren, Yi-Xia'
'Zheng, Xiang-Jun'
'Jin, Lin-Pei'

_publ_section_title
;
 Structural analyses and luminescent properties of a series of lead(ii)
 metal--organic frameworks based on 2-sulfoterephthalate
;
_journal_issue 19
_journal_name_full CrystEngComm
_journal_page_first 5915
_journal_paper_doi 10.1039/c1ce05303e
_journal_volume 13
_journal_year 2011
_chemical_formula_sum 'C20 H12 N2 O7 Pb S'
_chemical_formula_weight 631.57
_chemical_name_systematic
;

?

;
_space_group_IT_number 14
_symmetry_cell_setting monoclinic
_symmetry_space_group_name_Hall '-P 2ybc'
_symmetry_space_group_name_H-M 'P 1 21/c 1'
_atom_sites_solution_hydrogens geom
_atom_sites_solution_primary direct
_atom_sites_solution_secondary difmap
_audit_creation_method SHELXL-97
_cell_angle_alpha 90.00
_cell_angle_beta 97.6080(10)
_cell_angle_gamma 90.00
_cell_formula_units_Z 4
_cell_length_a 7.0908(5)
_cell_length_b 10.8703(8)
_cell_length_c 26.4114(17)
_cell_measurement_reflns_used 2015
_cell_measurement_temperature 296(2)
_cell_measurement_theta_max 22.96
_cell_measurement_theta_min 2.99
_cell_volume 2017.8(2)
_computing_cell_refinement 'Bruker SMART'
_computing_data_collection 'Bruker SMART'
_computing_data_reduction 'Bruker SAINT'
_computing_molecular_graphics 'Bruker SHELXTL'
_computing_publication_material 'Bruker SHELXTL'
_computing_structure_refinement 'SHELXL-97 (Sheldrick, 1997)'
_computing_structure_solution 'SHELXS-97 (Sheldrick, 1990)'
_diffrn_ambient_temperature 296(2)
_diffrn_measured_fraction_theta_full 0.997
_diffrn_measured_fraction_theta_max 0.997
_diffrn_measurement_device_type 'CCD area detector'
_diffrn_measurement_method 'phi and omega scans'
_diffrn_radiation_monochromator graphite
_diffrn_radiation_source 'fine-focus sealed tube'
_diffrn_radiation_type MoK\a
_diffrn_radiation_wavelength 0.71073
_diffrn_reflns_av_R_equivalents 0.0496
_diffrn_reflns_av_sigmaI/netI 0.0591
_diffrn_reflns_limit_h_max 8
_diffrn_reflns_limit_h_min -8
_diffrn_reflns_limit_k_max 11
_diffrn_reflns_limit_k_min -13
_diffrn_reflns_limit_l_max 31
_diffrn_reflns_limit_l_min -22
_diffrn_reflns_number 9992
_diffrn_reflns_theta_full 25.25
_diffrn_reflns_theta_max 25.25
_diffrn_reflns_theta_min 2.03
_exptl_absorpt_coefficient_mu 8.511
_exptl_absorpt_correction_T_max 0.6292
_exptl_absorpt_correction_T_min 0.2248
_exptl_absorpt_correction_type multi-scan
_exptl_absorpt_process_details SADABS
_exptl_crystal_density_diffrn 2.079
_exptl_crystal_density_method 'not measured'
_exptl_crystal_F_000 1200
_exptl_crystal_size_max 0.25
_exptl_crystal_size_mid 0.07
_exptl_crystal_size_min 0.06
_refine_diff_density_max 0.645
_refine_diff_density_min -0.667
_refine_diff_density_rms 0.148
_refine_ls_extinction_method none
_refine_ls_goodness_of_fit_ref 0.990
_refine_ls_hydrogen_treatment constr
_refine_ls_matrix_type full
_refine_ls_number_parameters 281
_refine_ls_number_reflns 3647
_refine_ls_number_restraints 0
_refine_ls_restrained_S_all 0.990
_refine_ls_R_factor_all 0.0491
_refine_ls_R_factor_gt 0.0315
_refine_ls_shift/su_max 0.001
_refine_ls_shift/su_mean 0.000
_refine_ls_structure_factor_coef Fsqd
_refine_ls_weighting_details 'calc w=1/[\s^2^(Fo^2^)+(0.0231P)^2^+0.0000P] where P=(Fo^2^+2Fc^2^)/3'
_refine_ls_weighting_scheme calc
_refine_ls_wR_factor_gt 0.0583
_refine_ls_wR_factor_ref 0.0646
_reflns_number_gt 2816
_reflns_number_total 3647
_reflns_threshold_expression >2sigma(I)
_cod_data_source_file c1ce05303e.txt
_cod_data_source_block 101021a_0m
_cod_depositor_comments
;
The following automatic conversions were performed:

'_symmetry_cell_setting' value 'Monoclinic' changed to 'monoclinic'
according to /home/saulius/struct/CIF-dictionaries/cif_core.dic
dictionary named 'cif_core.dic' version 2.4.1 from
2010-06-29.

'_exptl_absorpt_correction_type' value 'Multi-scan'
changed to 'multi-scan' according to
/home/saulius/struct/CIF-dictionaries/cif_core.dic dictionary named
'cif_core.dic' version 2.4.1 from 2010-06-29.

Automatic conversion script
Id: cif_fix_values 1715 2011-07-08 13:25:40Z adriana 
;
_cod_original_sg_symbol_H-M P2(1)/c
_cod_database_code 7206499

loop_
_symmetry_equiv_pos_as_xyz
'x, y, z'
'-x, y+1/2, -z+1/2'
'-x, -y, -z'
'x, -y-1/2, z-1/2'

loop_
_atom_site_label
_atom_site_type_symbol
_atom_site_fract_x
_atom_site_fract_y
_atom_site_fract_z
_atom_site_U_iso_or_equiv
_atom_site_adp_type
_atom_site_occupancy
_atom_site_symmetry_multiplicity
_atom_site_calc_flag
_atom_site_refinement_flags
C1 C 0.6304(9) 0.2032(7) 0.4968(3) 0.0359(17) Uani 1 1 d .
H1 H 0.6671 0.2632 0.5213 0.043 Uiso 1 1 calc R
C2 C 0.7559(10) 0.1078(7) 0.4916(3) 0.047(2) Uani 1 1 d .
H2 H 0.8737 0.1047 0.5117 0.056 Uiso 1 1 calc R
C3 C 0.7036(10) 0.0193(8) 0.4564(3) 0.049(2) Uani 1 1 d .
H3 H 0.7842 -0.0468 0.4530 0.059 Uiso 1 1 calc R
C4 C 0.5285(10) 0.0273(7) 0.4253(3) 0.0399(18) Uani 1 1 d .
C5 C 0.4631(12) -0.0630(8) 0.3876(4) 0.063(3) Uani 1 1 d .
H5 H 0.5416 -0.1287 0.3819 0.076 Uiso 1 1 calc R
C6 C 0.2917(13) -0.0542(8) 0.3607(3) 0.064(3) Uani 1 1 d .
H6 H 0.2539 -0.1144 0.3364 0.077 Uiso 1 1 calc R
C7 C 0.1641(11) 0.0430(7) 0.3672(3) 0.045(2) Uani 1 1 d .
C8 C -0.0198(11) 0.0542(8) 0.3406(3) 0.054(2) Uani 1 1 d .
H8 H -0.0644 -0.0042 0.3162 0.065 Uiso 1 1 calc R
C9 C -0.1319(12) 0.1486(8) 0.3503(3) 0.055(2) Uani 1 1 d .
H9 H -0.2546 0.1550 0.3330 0.067 Uiso 1 1 calc R
C10 C -0.0636(10) 0.2362(7) 0.3860(3) 0.0405(19) Uani 1 1 d .
H10 H -0.1415 0.3023 0.3917 0.049 Uiso 1 1 calc R
C11 C 0.4081(9) 0.1254(6) 0.4333(2) 0.0280(16) Uani 1 1 d .
C12 C 0.2215(9) 0.1340(6) 0.4044(2) 0.0313(17) Uani 1 1 d .
C13 C 0.5110(8) 0.4742(6) 0.5968(2) 0.0244(15) Uani 1 1 d .
C14 C 0.4453(8) 0.4003(6) 0.6397(2) 0.0250(14) Uani 1 1 d .
C15 C 0.5792(9) 0.3814(6) 0.6822(2) 0.0339(17) Uani 1 1 d .
H15 H 0.7005 0.4145 0.6830 0.041 Uiso 1 1 calc R
C16 C 0.5346(9) 0.3141(7) 0.7231(2) 0.0380(18) Uani 1 1 d .
H16 H 0.6283 0.2990 0.7505 0.046 Uiso 1 1 calc R
C17 C 0.3555(9) 0.2690(6) 0.7243(2) 0.0337(17) Uani 1 1 d .
C18 C 0.2992(11) 0.1971(7) 0.7677(3) 0.0399(18) Uani 1 1 d .
C19 C 0.2169(9) 0.2878(6) 0.6819(2) 0.0305(16) Uani 1 1 d .
H19 H 0.0943 0.2578 0.6821 0.037 Uiso 1 1 calc R
C20 C 0.2624(8) 0.3511(6) 0.6396(2) 0.0241(15) Uani 1 1 d .
N1 N 0.4619(7) 0.2140(5) 0.46932(19) 0.0294(13) Uani 1 1 d .
N2 N 0.1085(7) 0.2298(5) 0.41262(19) 0.0297(13) Uani 1 1 d .
O1 O 0.4939(6) 0.4305(4) 0.55282(15) 0.0330(12) Uani 1 1 d .
O2 O 0.5936(7) 0.5737(4) 0.60895(15) 0.0341(11) Uani 1 1 d .
O3 O 0.4329(7) 0.2011(5) 0.80825(17) 0.0492(14) Uani 1 1 d .
H3A H 0.4151 0.1454 0.8280 0.074 Uiso 1 1 calc R
O4 O 0.1539(8) 0.1399(6) 0.76700(19) 0.0671(18) Uani 1 1 d .
O5 O -0.0971(6) 0.3402(5) 0.60521(17) 0.0505(15) Uani 1 1 d .
O6 O 0.1260(6) 0.2754(4) 0.54856(16) 0.0340(11) Uani 1 1 d .
O7 O 0.0945(6) 0.4904(4) 0.56714(16) 0.0387(12) Uani 1 1 d .
Pb1 Pb 0.24935(3) 0.39768(2) 0.472234(9) 0.02365(9) Uani 1 1 d .
S1 S 0.0802(2) 0.36540(16) 0.58644(6) 0.0295(4) Uani 1 1 d .

loop_
_atom_site_aniso_label
_atom_site_aniso_U_11
_atom_site_aniso_U_22
_atom_site_aniso_U_33
_atom_site_aniso_U_23
_atom_site_aniso_U_13
_atom_site_aniso_U_12
C1 0.029(4) 0.033(4) 0.040(4) -0.001(3) -0.013(3) 0.004(3)
C2 0.043(4) 0.044(5) 0.050(5) 0.003(4) -0.004(4) 0.013(4)
C3 0.038(4) 0.039(5) 0.074(6) 0.005(4) 0.021(4) 0.014(4)
C4 0.039(4) 0.029(5) 0.054(5) -0.008(4) 0.012(4) 0.003(3)
C5 0.058(6) 0.042(6) 0.094(8) -0.022(5) 0.025(5) 0.004(4)
C6 0.074(6) 0.052(6) 0.068(6) -0.045(5) 0.014(5) -0.011(5)
C7 0.060(5) 0.038(5) 0.038(5) -0.015(4) 0.005(4) -0.009(4)
C8 0.060(5) 0.055(6) 0.043(5) -0.016(4) -0.012(4) -0.014(5)
C9 0.055(5) 0.056(6) 0.047(5) -0.005(4) -0.025(4) -0.005(4)
C10 0.040(4) 0.036(5) 0.040(5) -0.002(3) -0.012(4) 0.003(3)
C11 0.030(3) 0.026(4) 0.030(4) -0.001(3) 0.008(3) -0.006(3)
C12 0.036(4) 0.026(4) 0.030(4) -0.005(3) -0.002(3) -0.005(3)
C13 0.027(3) 0.024(4) 0.021(4) -0.001(3) 0.001(3) 0.003(3)
C14 0.032(3) 0.019(3) 0.022(3) -0.003(3) -0.002(3) 0.002(3)
C15 0.034(4) 0.042(5) 0.024(4) 0.004(3) -0.004(3) -0.008(3)
C16 0.037(4) 0.057(5) 0.018(4) 0.003(3) -0.007(3) 0.000(4)
C17 0.042(4) 0.038(5) 0.020(4) 0.005(3) 0.000(3) -0.005(3)
C18 0.049(5) 0.044(5) 0.026(4) 0.009(3) -0.001(4) -0.008(4)
C19 0.028(4) 0.036(5) 0.026(4) -0.001(3) -0.002(3) -0.008(3)
C20 0.027(3) 0.030(4) 0.015(3) 0.000(3) 0.000(3) 0.009(3)
N1 0.030(3) 0.024(3) 0.033(3) -0.002(3) 0.003(3) 0.000(3)
N2 0.037(3) 0.024(3) 0.027(3) -0.004(2) -0.002(3) 0.001(3)
O1 0.035(3) 0.046(3) 0.017(2) -0.008(2) -0.001(2) -0.007(2)
O2 0.055(3) 0.027(3) 0.022(3) -0.004(2) 0.011(2) -0.007(2)
O3 0.064(3) 0.056(4) 0.024(3) 0.019(2) -0.006(3) -0.016(3)
O4 0.069(4) 0.087(5) 0.042(4) 0.027(3) -0.002(3) -0.030(3)
O5 0.022(2) 0.094(5) 0.036(3) 0.005(3) 0.006(2) 0.003(3)
O6 0.041(3) 0.028(3) 0.031(3) 0.000(2) -0.002(2) 0.002(2)
O7 0.048(3) 0.033(3) 0.032(3) 0.004(2) -0.004(2) 0.017(2)
Pb1 0.02656(13) 0.02324(14) 0.02062(14) -0.00139(11) 0.00111(9) 0.00254(12)
S1 0.0247(8) 0.0377(12) 0.0249(9) -0.0010(7) -0.0015(7) 0.0069(8)

loop_
_atom_type_symbol
_atom_type_description
_atom_type_scat_dispersion_real
_atom_type_scat_dispersion_imag
_atom_type_scat_source
C C 0.0033 0.0016 'International Tables Vol C Tables 4.2.6.8 and 6.1.1.4'
H H 0.0000 0.0000 'International Tables Vol C Tables 4.2.6.8 and 6.1.1.4'
N N 0.0061 0.0033 'International Tables Vol C Tables 4.2.6.8 and 6.1.1.4'
O O 0.0106 0.0060 'International Tables Vol C Tables 4.2.6.8 and 6.1.1.4'
S S 0.1246 0.1234 'International Tables Vol C Tables 4.2.6.8 and 6.1.1.4'
Pb Pb -3.3944 10.1111 'International Tables Vol C Tables 4.2.6.8 and 6.1.1.4'

loop_
_geom_angle_atom_site_label_1
_geom_angle_atom_site_label_2
_geom_angle_atom_site_label_3
_geom_angle
_geom_angle_site_symmetry_1
_geom_angle_site_symmetry_3
N1 C1 C2 123.9(7) . .
N1 C1 H1 118.0 . .
C2 C1 H1 118.0 . .
C3 C2 C1 118.6(7) . .
C3 C2 H2 120.7 . .
C1 C2 H2 120.7 . .
C2 C3 C4 120.0(7) . .
C2 C3 H3 120.0 . .
C4 C3 H3 120.0 . .
C3 C4 C11 118.1(7) . .
C3 C4 C5 123.2(7) . .
C11 C4 C5 118.7(7) . .
C6 C5 C4 120.8(8) . .
C6 C5 H5 119.6 . .
C4 C5 H5 119.6 . .
C5 C6 C7 122.9(7) . .
C5 C6 H6 118.6 . .
C7 C6 H6 118.6 . .
C8 C7 C12 116.8(7) . .
C8 C7 C6 124.8(7) . .
C12 C7 C6 118.4(7) . .
C9 C8 C7 120.4(7) . .
C9 C8 H8 119.8 . .
C7 C8 H8 119.8 . .
C8 C9 C10 119.6(7) . .
C8 C9 H9 120.2 . .
C10 C9 H9 120.2 . .
N2 C10 C9 122.7(7) . .
N2 C10 H10 118.7 . .
C9 C10 H10 118.7 . .
N1 C11 C4 121.3(6) . .
N1 C11 C12 118.2(6) . .
C4 C11 C12 120.4(6) . .
N2 C12 C7 121.9(6) . .
N2 C12 C11 119.3(6) . .
C7 C12 C11 118.8(6) . .
O1 C13 O2 123.6(6) . .
O1 C13 C14 119.6(6) . .
O2 C13 C14 116.6(5) . .
C15 C14 C20 118.6(6) . .
C15 C14 C13 116.1(5) . .
C20 C14 C13 125.3(5) . .
C16 C15 C14 120.7(6) . .
C16 C15 H15 119.6 . .
C14 C15 H15 119.6 . .
C17 C16 C15 121.3(6) . .
C17 C16 H16 119.3 . .
C15 C16 H16 119.3 . .
C16 C17 C19 119.0(6) . .
C16 C17 C18 123.5(6) . .
C19 C17 C18 117.5(6) . .
O4 C18 O3 123.1(6) . .
O4 C18 C17 125.3(6) . .
O3 C18 C17 111.6(6) . .
C20 C19 C17 120.2(6) . .
C20 C19 H19 119.9 . .
C17 C19 H19 119.9 . .
C19 C20 C14 120.1(5) . .
C19 C20 S1 117.1(5) . .
C14 C20 S1 122.8(5) . .
C1 N1 C11 117.9(6) . .
C1 N1 Pb1 123.9(4) . .
C11 N1 Pb1 117.8(4) . .
C10 N2 C12 118.7(6) . .
C10 N2 Pb1 123.5(4) . .
C12 N2 Pb1 117.6(4) . .
C13 O1 Pb1 142.3(4) . .
C13 O1 Pb1 88.8(4) . 3_666
Pb1 O1 Pb1 106.79(15) . 3_666
C13 O2 Pb1 97.5(4) . 3_666
C18 O3 H3A 109.5 . .
S1 O6 Pb1 108.0(2) . .
N1 Pb1 N2 66.15(16) . .
N1 Pb1 O2 75.03(15) . 3_666
N2 Pb1 O2 75.30(15) . 3_666
N1 Pb1 O1 78.15(15) . .
N2 Pb1 O1 141.13(16) . .
O2 Pb1 O1 110.70(14) 3_666 .
N1 Pb1 O6 83.37(15) . .
N2 Pb1 O6 88.21(15) . .
O2 Pb1 O6 156.72(14) 3_666 .
O1 Pb1 O6 72.35(13) . .
N1 Pb1 O1 96.54(15) . 3_666
N2 Pb1 O1 124.07(15) . 3_666
O2 Pb1 O1 48.80(13) 3_666 3_666
O1 Pb1 O1 73.21(15) . 3_666
O6 Pb1 O1 144.80(12) . 3_666
O5 S1 O7 113.7(3) . .
O5 S1 O6 113.0(3) . .
O7 S1 O6 110.5(3) . .
O5 S1 C20 106.7(3) . .
O7 S1 C20 106.2(3) . .
O6 S1 C20 106.0(3) . .

loop_
_geom_bond_atom_site_label_1
_geom_bond_atom_site_label_2
_geom_bond_distance
_geom_bond_site_symmetry_2
C1 N1 1.319(7) .
C1 C2 1.385(9) .
C1 H1 0.9300 .
C2 C3 1.354(10) .
C2 H2 0.9300 .
C3 C4 1.398(9) .
C3 H3 0.9300 .
C4 C11 1.399(9) .
C4 C5 1.430(10) .
C5 C6 1.328(11) .
C5 H5 0.9300 .
C6 C7 1.417(11) .
C6 H6 0.9300 .
C7 C8 1.402(10) .
C7 C12 1.415(9) .
C8 C9 1.343(11) .
C8 H8 0.9300 .
C9 C10 1.383(10) .
C9 H9 0.9300 .
C10 N2 1.327(7) .
C10 H10 0.9300 .
C11 N1 1.373(8) .
C11 C12 1.440(8) .
C12 N2 1.349(8) .
C13 O1 1.246(7) .
C13 O2 1.252(7) .
C13 C14 1.511(8) .
C14 C15 1.386(8) .
C14 C20 1.403(8) .
C15 C16 1.376(9) .
C15 H15 0.9300 .
C16 C17 1.365(9) .
C16 H16 0.9300 .
C17 C19 1.404(8) .
C17 C18 1.486(9) .
C18 O4 1.201(8) .
C18 O3 1.334(7) .
C19 C20 1.385(8) .
C19 H19 0.9300 .
C20 S1 1.784(6) .
N1 Pb1 2.509(5) .
N2 Pb1 2.528(5) .
O1 Pb1 2.586(4) .
O1 Pb1 2.750(4) 3_666
O2 Pb1 2.563(4) 3_666
O3 H3A 0.8200 .
O5 S1 1.438(4) .
O6 S1 1.466(4) .
O6 Pb1 2.658(4) .
O7 S1 1.459(5) .
Pb1 O2 2.563(4) 3_666
Pb1 O1 2.750(4) 3_666
